data_7240053
loop_
_publ_author_name
'Zhao, Yong-Long'
'Tang, Yong-Qin'
'Fei, Xing-Hai'
'Yang, Fen-Fen'
'Cao, Zhuo-Xian'
'Duan, Dong-Zhu'
'Zhao, Qing-Jie'
'Yang, Yuan-Yong'
'Zhou, Meng'
'He, Bin'

_publ_section_title
;
 Direct C(sp3)--H acyloxylation of indolin-3-ones with carboxylic acids
 catalysed by KI
;
_journal_issue 8
_journal_name_full 'Green Chemistry'
_journal_page_first 2354
_journal_page_last 2358
_journal_paper_doi 10.1039/C9GC04446A
_journal_volume 22
_journal_year 2020
_chemical_formula_moiety 'C20 H19 N O4'
_chemical_formula_sum 'C20 H19 N O4'
_chemical_formula_weight 337.36
_space_group_crystal_system monoclinic
_space_group_IT_number 14
_space_group_name_Hall '-P 2ybc'
_space_group_name_H-M_alt 'P 1 21/c 1'
_atom_sites_solution_hydrogens geom
_atom_sites_solution_primary dual
_audit_block_doi 10.5517/ccdc.csd.cc232y5b
_audit_creation_date 2019-07-06
_audit_creation_method
;
Olex2 1.2
(compiled 2018.05.29 svn.r3508 for OlexSys, GUI svn.r5506)
;
_audit_update_record
;
2019-07-08 deposited with the CCDC.	2020-03-04 downloaded from the CCDC.
;
_cell_angle_alpha 90
_cell_angle_beta 90.02(2)
_cell_angle_gamma 90
_cell_formula_units_Z 12
_cell_length_a 8.4606(4)
_cell_length_b 16.9137(8)
_cell_length_c 35.129(3)
_cell_measurement_reflns_used 6556
_cell_measurement_temperature 100.01(10)
_cell_measurement_theta_max 28.6700
_cell_measurement_theta_min 2.0970
_cell_volume 5027.0(5)
_computing_cell_refinement 'CrysAlisPro 1.171.38.43f (Rigaku OD, 2015)'
_computing_data_collection 'CrysAlisPro 1.171.38.43f (Rigaku OD, 2015)'
_computing_data_reduction 'CrysAlisPro 1.171.38.43f (Rigaku OD, 2015)'
_computing_molecular_graphics 'Olex2 (Dolomanov et al., 2009)'
_computing_publication_material 'Olex2 (Dolomanov et al., 2009)'
_computing_structure_refinement 'ShelXL (Sheldrick, 2015)'
_computing_structure_solution 'ShelXT (Sheldrick, 2015)'
_diffrn_ambient_environment N~2~
_diffrn_ambient_temperature 100.01(10)
_diffrn_detector 'CCD plate'
_diffrn_detector_area_resol_mean 10.5368
_diffrn_detector_type AtlasS2
_diffrn_measured_fraction_theta_full 0.998
_diffrn_measured_fraction_theta_max 0.998
_diffrn_measurement_details
;
List of Runs (angles in degrees, time in seconds):

  # Type    Start    End  Width  t~exp~   \w     \q     \k     \f   Frames
#--------------------------------------------------------------------------
  1  \w    -72.00  12.00   1.00    5.00    --  -11.59 -77.00 -30.00   84
  2  \w    -17.00  34.00   1.00    5.00    --   11.74 -57.00-180.00   51
  3  \w    -46.00 -15.00   1.00    5.00    --  -11.43 -57.00-180.00   31
  4  \w    -83.00 -32.00   1.00    5.00    --  -11.43 -37.00  60.00   51
;
_diffrn_measurement_device 'four-circle diffractometer'
_diffrn_measurement_device_type 'SuperNova, Dual, Cu at zero, AtlasS2'
_diffrn_measurement_method '\w scans'
_diffrn_orient_matrix_type 'CrysAlisPro convention (1999,Acta A55,543-557)'
_diffrn_orient_matrix_UB_11 -0.0510207000
_diffrn_orient_matrix_UB_12 -0.0095179000
_diffrn_orient_matrix_UB_13 -0.0154351000
_diffrn_orient_matrix_UB_21 -0.0660929000
_diffrn_orient_matrix_UB_22 0.0030737000
_diffrn_orient_matrix_UB_23 0.0122317000
_diffrn_orient_matrix_UB_31 -0.0069223000
_diffrn_orient_matrix_UB_32 0.0407320000
_diffrn_orient_matrix_UB_33 -0.0045032000
_diffrn_radiation_monochromator mirror
_diffrn_radiation_probe x-ray
_diffrn_radiation_type MoK\a
_diffrn_radiation_wavelength 0.71073
_diffrn_reflns_av_R_equivalents 0.0370
_diffrn_reflns_av_unetI/netI 0.0464
_diffrn_reflns_Laue_measured_fraction_full 0.998
_diffrn_reflns_Laue_measured_fraction_max 0.998
_diffrn_reflns_limit_h_max 10
_diffrn_reflns_limit_h_min -10
_diffrn_reflns_limit_k_max 20
_diffrn_reflns_limit_k_min -20
_diffrn_reflns_limit_l_max 41
_diffrn_reflns_limit_l_min -40
_diffrn_reflns_number 24168
_diffrn_reflns_point_group_measured_fraction_full 0.998
_diffrn_reflns_point_group_measured_fraction_max 0.998
_diffrn_reflns_theta_full 25.000
_diffrn_reflns_theta_max 25.000
_diffrn_reflns_theta_min 2.115
_diffrn_source 'micro-focus sealed X-ray tube'
_diffrn_source_type 'SuperNova (Mo) X-ray Source'
_exptl_absorpt_coefficient_mu 0.093
_exptl_absorpt_correction_T_max 1.00000
_exptl_absorpt_correction_T_min 0.71830
_exptl_absorpt_correction_type multi-scan
_exptl_absorpt_process_details
;
CrysAlisPro 1.171.38.43f (Rigaku Oxford Diffraction, 2015)
Empirical absorption correction using spherical harmonics,
 implemented in SCALE3 ABSPACK scaling algorithm.
;
_exptl_crystal_colour colourless
_exptl_crystal_colour_primary colourless
_exptl_crystal_density_diffrn 1.337
_exptl_crystal_description block
_exptl_crystal_F_000 2136
_exptl_crystal_size_max 0.13
_exptl_crystal_size_mid 0.12
_exptl_crystal_size_min 0.11
_refine_diff_density_max 0.300
_refine_diff_density_min -0.266
_refine_diff_density_rms 0.051
_refine_ls_extinction_method none
_refine_ls_goodness_of_fit_ref 1.027
_refine_ls_hydrogen_treatment constr
_refine_ls_matrix_type full
_refine_ls_number_parameters 688
_refine_ls_number_reflns 8834
_refine_ls_number_restraints 0
_refine_ls_restrained_S_all 1.027
_refine_ls_R_factor_all 0.0779
_refine_ls_R_factor_gt 0.0515
_refine_ls_shift/su_max 0.002
_refine_ls_shift/su_mean 0.000
_refine_ls_structure_factor_coef Fsqd
_refine_ls_weighting_details 'w=1/[\s^2^(Fo^2^)+(0.0502P)^2^+3.2254P] where P=(Fo^2^+2Fc^2^)/3'
_refine_ls_weighting_scheme calc
_refine_ls_wR_factor_gt 0.1179
_refine_ls_wR_factor_ref 0.1354
_reflns_Friedel_coverage 0.000
_reflns_number_gt 6349
_reflns_number_total 8834
_reflns_threshold_expression 'I > 2\s(I)'
_cod_data_source_file c9gc04446a2.cif
_cod_data_source_block guiz0706
_cod_depositor_comments
;Adding full bibliography for 7240053.cif.

 Adding full bibliography for 7240053.cif.
;
_cod_original_cell_volume 5026.9(5)
_cod_database_code 7240053
_shelx_shelxl_version_number 2018/3
_shelx_space_group_comment
;
The symmetry employed for this shelxl refinement is uniquely defined
by the following loop, which should always be used as a source of
symmetry information in preference to the above space-group names.
They are only intended as comments.
;
_reflns_odcompleteness_completeness 99.60
_reflns_odcompleteness_iscentric 1
_reflns_odcompleteness_theta 26.32
_olex2_refinement_description
;
1. Fixed Uiso
 At 1.2 times of:
  All C(H) groups
 At 1.5 times of:
  All C(H,H,H) groups
2.a Ternary CH refined with riding coordinates:
 C8(H8)
2.b Aromatic/amide H refined with riding coordinates:
 C3(H3), C6(H6), C4(H4), C12(H12), C5(H5), C14(H14)
2.c Idealised Me refined as rotating group:
 C18(H18A,H18B,H18C), C16(H16A,H16B,H16C), C20(H20A,H20B,H20C), C17(H17A,H17B,
 H17C)
;
_olex2_submission_special_instructions 'No special instructions were received'
_oxdiff_exptl_absorpt_empirical_details
;
Empirical correction (ABSPACK) includes:
- Absorption correction using spherical harmonics
- Frame scaling
;
_oxdiff_exptl_absorpt_empirical_full_max 1.455
_oxdiff_exptl_absorpt_empirical_full_min 0.718

loop_
_space_group_symop_operation_xyz
'x, y, z'
'-x, y+1/2, -z+1/2'
'-x, -y, -z'
'x, -y-1/2, z-1/2'

loop_
_atom_site_label
_atom_site_type_symbol
_atom_site_fract_x
_atom_site_fract_y
_atom_site_fract_z
_atom_site_U_iso_or_equiv
_atom_site_adp_type
_atom_site_occupancy
_atom_site_site_symmetry_order
_atom_site_calc_flag
_atom_site_refinement_flags_posn
_atom_site_refinement_flags_adp
_atom_site_refinement_flags_occupancy
_atom_site_disorder_assembly
_atom_site_disorder_group
O3 O 0.30763(16) 0.31324(8) 0.38931(4) 0.0165(3) Uani 1 1 d . . . . .
O002 O 0.31483(16) 0.63501(8) 0.38574(4) 0.0177(3) Uani 1 1 d . . . . .
O003 O 0.31452(16) -0.02183(8) 0.39329(4) 0.0171(3) Uani 1 1 d . . . . .
O1 O 0.00151(17) 0.46628(9) 0.44375(5) 0.0225(4) Uani 1 1 d . . . . .
O005 O 0.00476(17) 0.13684(9) 0.44529(5) 0.0216(4) Uani 1 1 d . . . . .
O006 O 0.00520(17) 0.79556(9) 0.43842(5) 0.0228(4) Uani 1 1 d . . . . .
O007 O 0.36759(18) 0.50484(9) 0.43749(5) 0.0241(4) Uani 1 1 d . . . . .
O2 O 0.37637(17) 0.18033(9) 0.43863(4) 0.0219(4) Uani 1 1 d . . . . .
O009 O 0.36559(18) -0.15377(9) 0.44310(5) 0.0235(4) Uani 1 1 d . . . . .
O4 O 0.17821(18) 0.24249(9) 0.34427(4) 0.0232(4) Uani 1 1 d . . . . .
O00B O 0.22023(18) -0.10896(10) 0.35005(5) 0.0286(4) Uani 1 1 d . . . . .
O00C O 0.1874(2) 0.55997(10) 0.34208(5) 0.0321(4) Uani 1 1 d . . . . .
N1 N 0.1409(2) 0.35229(10) 0.43984(5) 0.0157(4) Uani 1 1 d . . . . .
N00E N 0.1439(2) 0.02269(10) 0.44188(5) 0.0161(4) Uani 1 1 d . . . . .
N00F N 0.1484(2) 0.68230(10) 0.43514(5) 0.0173(4) Uani 1 1 d . . . . .
C1 C 0.1997(2) 0.34900(12) 0.47796(6) 0.0155(5) Uani 1 1 d . . . . .
C00H C 0.1996(2) 0.01990(12) 0.48034(6) 0.0158(5) Uani 1 1 d . . . . .
C00I C 0.2886(2) 0.61025(12) 0.48031(6) 0.0174(5) Uani 1 1 d . . . . .
C8 C 0.2018(2) 0.28553(12) 0.41859(6) 0.0151(5) Uani 1 1 d . . . . .
H8 H 0.116510 0.253049 0.408043 0.018 Uiso 1 1 calc R . . . .
C00K C 0.2870(2) -0.04957(12) 0.48646(6) 0.0170(5) Uani 1 1 d . . . . .
C2 C 0.2925(2) 0.28159(12) 0.48341(6) 0.0164(5) Uani 1 1 d . . . . .
C00M C 0.2004(2) -0.04600(12) 0.42129(6) 0.0162(5) Uani 1 1 d . . . . .
H00M H 0.113865 -0.076759 0.410128 0.019 Uiso 1 1 calc R . . . .
C00N C 0.0437(2) 0.07893(13) 0.42700(6) 0.0178(5) Uani 1 1 d . . . . .
C19 C 0.0399(2) 0.40854(13) 0.42532(7) 0.0181(5) Uani 1 1 d . . . . .
C7 C 0.3026(2) 0.23891(12) 0.44755(6) 0.0175(5) Uani 1 1 d . . . . .
C00Q C 0.2020(2) 0.67922(12) 0.47369(6) 0.0173(5) Uani 1 1 d . . . . .
C9 C 0.2868(3) 0.28457(12) 0.35345(6) 0.0169(5) Uani 1 1 d . . . . .
C00S C 0.2975(2) 0.56541(12) 0.44500(7) 0.0188(5) Uani 1 1 d . . . . .
C00T C 0.2947(2) -0.09384(13) 0.45108(6) 0.0175(5) Uani 1 1 d . . . . .
C00U C 0.3208(3) -0.06360(12) 0.36022(6) 0.0178(5) Uani 1 1 d . . . . .
C00V C 0.4712(2) -0.04430(13) 0.33999(6) 0.0183(5) Uani 1 1 d . . . . .
C3 C 0.3645(3) 0.26594(13) 0.51831(6) 0.0196(5) Uani 1 1 d . . . . .
H3 H 0.427734 0.221465 0.521550 0.023 Uiso 1 1 calc R . . . .
C00X C 0.1767(2) 0.73297(13) 0.50283(6) 0.0194(5) Uani 1 1 d . . . . .
H00X H 0.116475 0.778302 0.499063 0.023 Uiso 1 1 calc R . . . .
C00Y C 0.2037(3) 0.61276(12) 0.41496(6) 0.0187(5) Uani 1 1 d . . . . .
H00Y H 0.115648 0.581904 0.404558 0.022 Uiso 1 1 calc R . . . .
C11 C 0.5710(3) 0.29304(13) 0.33337(6) 0.0199(5) Uani 1 1 d . . . . .
C6 C 0.1720(2) 0.40110(13) 0.50766(6) 0.0194(5) Uani 1 1 d . . . . .
H6 H 0.108035 0.445374 0.504593 0.023 Uiso 1 1 calc R . . . .
C011 C 0.3569(2) 0.59439(13) 0.51559(6) 0.0201(5) Uani 1 1 d . . . . .
H011 H 0.415698 0.548663 0.519542 0.024 Uiso 1 1 calc R . . . .
C012 C 0.1771(2) 0.07360(13) 0.50941(6) 0.0192(5) Uani 1 1 d . . . . .
H012 H 0.117657 0.119244 0.505811 0.023 Uiso 1 1 calc R . . . .
C013 C 0.2982(3) 0.60061(13) 0.35093(7) 0.0205(5) Uani 1 1 d . . . . .
C10 C 0.4124(3) 0.31528(13) 0.32772(6) 0.0187(5) Uani 1 1 d . . . . .
C015 C 0.4340(3) 0.62221(13) 0.32586(7) 0.0216(5) Uani 1 1 d . . . . .
C016 C 0.3349(3) 0.64841(13) 0.54443(7) 0.0222(5) Uani 1 1 d . . . . .
H016 H 0.379777 0.639631 0.568218 0.027 Uiso 1 1 calc R . . . .
C4 C 0.3398(3) 0.31786(13) 0.54780(7) 0.0213(5) Uani 1 1 d . . . . .
H4 H 0.386556 0.308834 0.571362 0.026 Uiso 1 1 calc R . . . .
C018 C 0.0477(2) 0.73865(13) 0.42009(7) 0.0200(5) Uani 1 1 d . . . . .
C019 C 0.3366(3) -0.01144(14) 0.55065(7) 0.0227(5) Uani 1 1 d . . . . .
H019 H 0.382340 -0.020505 0.574327 0.027 Uiso 1 1 calc R . . . .
C01A C 0.3572(2) -0.06516(13) 0.52163(7) 0.0207(5) Uani 1 1 d . . . . .
H01D H 0.416433 -0.110809 0.525373 0.025 Uiso 1 1 calc R . . . .
C01B C 0.5964(3) -0.09829(14) 0.34143(6) 0.0218(5) Uani 1 1 d . . . . .
C01C C 0.4862(3) 0.02834(13) 0.32143(7) 0.0206(5) Uani 1 1 d . . . . .
C01D C 0.7582(3) -0.00398(14) 0.30652(7) 0.0237(5) Uani 1 1 d . . . . .
C01E C 0.6300(3) 0.04677(14) 0.30465(7) 0.0237(5) Uani 1 1 d . . . . .
H01E H 0.640536 0.094540 0.291793 0.028 Uiso 1 1 calc R . . . .
C01F C 0.7382(3) -0.07609(14) 0.32446(7) 0.0253(6) Uani 1 1 d . . . . .
H01F H 0.822827 -0.111125 0.325202 0.030 Uiso 1 1 calc R . . . .
C01G C 0.2451(3) 0.71635(13) 0.53797(7) 0.0220(5) Uani 1 1 d . . . . .
H01G H 0.230490 0.751836 0.557879 0.026 Uiso 1 1 calc R . . . .
C01H C 0.5404(3) 0.69847(14) 0.27450(7) 0.0255(6) Uani 1 1 d . . . . .
H01H H 0.526157 0.734176 0.254662 0.031 Uiso 1 1 calc R . . . .
C15 C 0.3697(3) 0.36671(13) 0.29807(7) 0.0217(5) Uani 1 1 d . . . . .
C01J C 0.2471(3) 0.05662(14) 0.54445(7) 0.0227(5) Uani 1 1 d . . . . .
H01J H 0.233625 0.092053 0.564432 0.027 Uiso 1 1 calc R . . . .
C01K C 0.4113(3) 0.67611(13) 0.29617(7) 0.0232(5) Uani 1 1 d . . . . .
C12 C 0.6850(3) 0.32513(14) 0.30947(7) 0.0237(5) Uani 1 1 d . . . . .
H12 H 0.790098 0.310381 0.312645 0.028 Uiso 1 1 calc R . . . .
C18 C 0.6200(3) 0.23423(14) 0.36350(7) 0.0253(6) Uani 1 1 d . . . . .
H18A H 0.558989 0.242833 0.386158 0.038 Uiso 1 1 calc GR . . . .
H18B H 0.730236 0.240959 0.369140 0.038 Uiso 1 1 calc GR . . . .
H18C H 0.602040 0.181510 0.354342 0.038 Uiso 1 1 calc GR . . . .
C01N C -0.0128(3) 0.06677(14) 0.38675(7) 0.0233(5) Uani 1 1 d . . . . .
H01I H -0.115014 0.090625 0.383698 0.035 Uiso 1 1 calc GR . . . .
H01K H -0.020015 0.011176 0.381526 0.035 Uiso 1 1 calc GR . . . .
H01L H 0.060500 0.090760 0.369393 0.035 Uiso 1 1 calc GR . . . .
C5 C 0.2443(3) 0.38410(13) 0.54233(7) 0.0223(5) Uani 1 1 d . . . . .
H5 H 0.228223 0.418351 0.562676 0.027 Uiso 1 1 calc R . . . .
C01P C 0.6914(3) 0.66885(14) 0.28162(7) 0.0258(6) Uani 1 1 d . . . . .
C01Q C 0.5838(3) 0.58861(14) 0.33291(7) 0.0250(6) Uani 1 1 d . . . . .
C13 C 0.6463(3) 0.37858(14) 0.28102(7) 0.0257(6) Uani 1 1 d . . . . .
C16 C 0.2013(3) 0.39076(14) 0.29018(7) 0.0276(6) Uani 1 1 d . . . . .
H16A H 0.130656 0.353632 0.301895 0.041 Uiso 1 1 calc GR . . . .
H16B H 0.183513 0.391438 0.263189 0.041 Uiso 1 1 calc GR . . . .
H16C H 0.182619 0.442547 0.300417 0.041 Uiso 1 1 calc GR . . . .
C20 C -0.0183(3) 0.39667(14) 0.38525(7) 0.0245(5) Uani 1 1 d . . . . .
H20A H -0.124189 0.416574 0.383074 0.037 Uiso 1 1 calc GR . . . .
H20B H -0.017231 0.341312 0.379224 0.037 Uiso 1 1 calc GR . . . .
H20C H 0.049321 0.424552 0.367894 0.037 Uiso 1 1 calc GR . . . .
C14 C 0.4884(3) 0.39814(14) 0.27543(7) 0.0254(6) Uani 1 1 d . . . . .
H14 H 0.461732 0.433142 0.256045 0.031 Uiso 1 1 calc R . . . .
C01V C 0.7091(3) 0.61324(14) 0.31043(7) 0.0278(6) Uani 1 1 d . . . . .
H01V H 0.808616 0.591749 0.314784 0.033 Uiso 1 1 calc R . . . .
C01W C -0.0036(3) 0.72674(14) 0.37944(7) 0.0284(6) Uani 1 1 d . . . . .
H01A H -0.099163 0.755855 0.374860 0.043 Uiso 1 1 calc GR . . . .
H01B H -0.022233 0.671534 0.374948 0.043 Uiso 1 1 calc GR . . . .
H01C H 0.077744 0.745245 0.362611 0.043 Uiso 1 1 calc GR . . . .
C01X C 0.5815(3) -0.17678(14) 0.36132(7) 0.0297(6) Uani 1 1 d . . . . .
H01M H 0.619850 -0.172054 0.386940 0.045 Uiso 1 1 calc GR . . . .
H01N H 0.642574 -0.215742 0.347964 0.045 Uiso 1 1 calc GR . . . .
H01O H 0.472525 -0.192593 0.361746 0.045 Uiso 1 1 calc GR . . . .
C01Y C 0.3508(3) 0.08602(14) 0.31986(8) 0.0316(6) Uani 1 1 d . . . . .
H01P H 0.261166 0.061187 0.308141 0.047 Uiso 1 1 calc GR . . . .
H01Q H 0.381416 0.131443 0.305226 0.047 Uiso 1 1 calc GR . . . .
H01R H 0.323646 0.102203 0.345223 0.047 Uiso 1 1 calc GR . . . .
C01Z C 0.9136(3) 0.02016(16) 0.28950(8) 0.0331(6) Uani 1 1 d . . . . .
H01S H 0.902189 0.025911 0.262450 0.050 Uiso 1 1 calc GR . . . .
H01T H 0.991564 -0.019591 0.294826 0.050 Uiso 1 1 calc GR . . . .
H01U H 0.946589 0.069594 0.300329 0.050 Uiso 1 1 calc GR . . . .
C020 C 0.8315(3) 0.69745(16) 0.25935(8) 0.0347(6) Uani 1 1 d . . . . .
H02A H 0.796995 0.716448 0.234976 0.052 Uiso 1 1 calc GR . . . .
H02B H 0.904626 0.654689 0.255841 0.052 Uiso 1 1 calc GR . . . .
H02C H 0.882371 0.739530 0.272992 0.052 Uiso 1 1 calc GR . . . .
C021 C 0.6068(3) 0.52599(15) 0.36271(7) 0.0348(6) Uani 1 1 d . . . . .
H02D H 0.549278 0.540153 0.385253 0.052 Uiso 1 1 calc GR . . . .
H02E H 0.717204 0.521535 0.368657 0.052 Uiso 1 1 calc GR . . . .
H02F H 0.568690 0.476265 0.353262 0.052 Uiso 1 1 calc GR . . . .
C022 C 0.2519(3) 0.71239(15) 0.28819(8) 0.0332(6) Uani 1 1 d . . . . .
H02G H 0.170412 0.674710 0.293879 0.050 Uiso 1 1 calc GR . . . .
H02H H 0.245723 0.727064 0.261831 0.050 Uiso 1 1 calc GR . . . .
H02I H 0.238114 0.758506 0.303771 0.050 Uiso 1 1 calc GR . . . .
C17 C 0.7721(3) 0.41513(16) 0.25620(8) 0.0354(6) Uani 1 1 d . . . . .
H17A H 0.783329 0.470069 0.262509 0.053 Uiso 1 1 calc GR . . . .
H17B H 0.742153 0.410130 0.229946 0.053 Uiso 1 1 calc GR . . . .
H17C H 0.870746 0.388470 0.260337 0.053 Uiso 1 1 calc GR . . . .

loop_
_atom_site_aniso_label
_atom_site_aniso_U_11
_atom_site_aniso_U_22
_atom_site_aniso_U_33
_atom_site_aniso_U_23
_atom_site_aniso_U_13
_atom_site_aniso_U_12
O3 0.0186(8) 0.0170(7) 0.0137(8) -0.0003(7) 0.0019(6) -0.0016(6)
O002 0.0202(8) 0.0162(8) 0.0168(9) -0.0008(7) 0.0016(6) -0.0004(6)
O003 0.0188(8) 0.0169(8) 0.0155(9) 0.0001(7) 0.0037(6) -0.0021(6)
O1 0.0244(9) 0.0182(8) 0.0248(9) -0.0022(7) 0.0028(7) 0.0072(7)
O005 0.0209(8) 0.0175(8) 0.0263(10) -0.0016(7) 0.0035(7) 0.0038(7)
O006 0.0212(8) 0.0178(8) 0.0294(10) 0.0003(8) 0.0037(7) 0.0045(7)
O007 0.0284(9) 0.0187(8) 0.0252(10) -0.0001(7) 0.0008(7) 0.0048(7)
O2 0.0236(8) 0.0189(8) 0.0233(9) 0.0009(7) 0.0030(7) 0.0058(7)
O009 0.0242(9) 0.0189(8) 0.0275(10) 0.0019(7) 0.0023(7) 0.0047(7)
O4 0.0255(9) 0.0223(8) 0.0217(9) -0.0028(7) 0.0002(7) -0.0039(7)
O00B 0.0264(9) 0.0328(9) 0.0267(10) -0.0106(8) 0.0041(7) -0.0102(8)
O00C 0.0378(10) 0.0312(9) 0.0272(10) -0.0075(8) -0.0001(8) -0.0113(8)
N1 0.0181(9) 0.0145(9) 0.0144(10) 0.0013(8) 0.0001(8) 0.0027(7)
N00E 0.0171(10) 0.0155(9) 0.0159(10) 0.0012(8) 0.0006(8) 0.0006(7)
N00F 0.0173(10) 0.0145(9) 0.0202(11) 0.0001(8) -0.0002(8) 0.0019(8)
C1 0.0132(11) 0.0154(11) 0.0181(12) 0.0027(10) 0.0033(9) -0.0042(9)
C00H 0.0108(11) 0.0184(11) 0.0183(12) 0.0037(10) 0.0012(9) -0.0041(9)
C00I 0.0143(11) 0.0155(11) 0.0223(13) 0.0015(10) 0.0024(9) -0.0019(9)
C8 0.0162(11) 0.0126(10) 0.0166(12) -0.0004(9) 0.0045(9) 0.0001(9)
C00K 0.0126(11) 0.0193(11) 0.0192(13) 0.0025(10) 0.0029(9) -0.0019(9)
C2 0.0133(11) 0.0160(11) 0.0199(13) 0.0017(10) 0.0028(9) -0.0010(9)
C00M 0.0160(11) 0.0150(11) 0.0176(12) -0.0005(9) 0.0047(9) -0.0009(9)
C00N 0.0137(11) 0.0173(11) 0.0223(13) 0.0032(10) 0.0034(9) -0.0019(9)
C19 0.0152(11) 0.0165(11) 0.0227(13) 0.0035(10) 0.0045(9) -0.0002(9)
C7 0.0149(11) 0.0158(11) 0.0218(13) 0.0013(10) 0.0029(9) -0.0013(9)
C00Q 0.0142(11) 0.0177(11) 0.0202(13) 0.0035(10) 0.0009(9) -0.0041(9)
C9 0.0203(12) 0.0138(11) 0.0167(13) -0.0022(10) -0.0019(9) 0.0032(10)
C00S 0.0183(12) 0.0149(11) 0.0232(13) 0.0034(10) 0.0029(10) -0.0015(9)
C00T 0.0156(11) 0.0160(11) 0.0210(13) 0.0028(10) 0.0021(9) -0.0028(9)
C00U 0.0207(12) 0.0145(11) 0.0183(13) -0.0024(10) -0.0012(10) 0.0039(10)
C00V 0.0192(12) 0.0215(12) 0.0142(12) -0.0062(10) 0.0000(9) -0.0010(10)
C3 0.0185(12) 0.0193(11) 0.0209(13) 0.0061(10) -0.0001(10) -0.0022(9)
C00X 0.0174(12) 0.0186(11) 0.0222(13) 0.0009(10) 0.0034(10) 0.0011(9)
C00Y 0.0184(12) 0.0156(11) 0.0220(13) 0.0009(10) 0.0025(10) -0.0006(9)
C11 0.0233(12) 0.0217(12) 0.0149(13) -0.0061(10) -0.0013(10) -0.0011(10)
C6 0.0191(12) 0.0178(11) 0.0212(13) 0.0008(10) 0.0030(10) -0.0002(9)
C011 0.0186(12) 0.0196(11) 0.0220(13) 0.0049(10) 0.0023(10) 0.0011(9)
C012 0.0185(12) 0.0189(11) 0.0201(13) -0.0007(10) 0.0044(10) -0.0012(9)
C013 0.0281(13) 0.0150(11) 0.0183(13) -0.0007(10) -0.0048(10) 0.0042(10)
C10 0.0227(12) 0.0175(11) 0.0157(13) -0.0037(10) 0.0003(9) -0.0019(9)
C015 0.0252(13) 0.0194(12) 0.0202(13) -0.0073(10) 0.0005(10) -0.0001(10)
C016 0.0198(12) 0.0263(13) 0.0205(14) 0.0048(11) -0.0015(10) -0.0031(10)
C4 0.0209(12) 0.0253(12) 0.0176(13) 0.0057(11) -0.0023(10) -0.0052(10)
C018 0.0148(11) 0.0180(12) 0.0273(14) 0.0041(11) 0.0015(10) -0.0013(9)
C019 0.0184(12) 0.0308(13) 0.0190(13) 0.0053(11) -0.0027(10) -0.0063(10)
C01A 0.0160(11) 0.0221(12) 0.0239(14) 0.0061(11) 0.0013(10) -0.0034(9)
C01B 0.0212(12) 0.0269(13) 0.0173(13) -0.0046(11) -0.0021(10) 0.0029(10)
C01C 0.0211(12) 0.0222(12) 0.0185(13) -0.0041(10) 0.0000(10) 0.0012(10)
C01D 0.0206(12) 0.0319(13) 0.0187(13) -0.0109(11) 0.0013(10) -0.0039(11)
C01E 0.0246(13) 0.0251(13) 0.0215(13) -0.0038(11) 0.0028(10) -0.0052(10)
C01F 0.0185(12) 0.0335(14) 0.0237(14) -0.0097(11) 0.0000(10) 0.0080(10)
C01G 0.0221(12) 0.0224(12) 0.0214(14) -0.0007(10) 0.0039(10) -0.0016(10)
C01H 0.0307(14) 0.0282(13) 0.0177(13) -0.0006(11) -0.0014(11) 0.0022(11)
C15 0.0253(13) 0.0222(12) 0.0175(13) -0.0032(10) -0.0004(10) -0.0008(10)
C01J 0.0227(12) 0.0267(13) 0.0187(13) -0.0037(11) 0.0035(10) -0.0073(10)
C01K 0.0254(13) 0.0242(12) 0.0200(13) -0.0030(11) -0.0010(10) 0.0021(10)
C12 0.0181(12) 0.0326(13) 0.0203(13) -0.0064(11) -0.0009(10) -0.0022(10)
C18 0.0249(13) 0.0312(13) 0.0197(14) -0.0033(11) -0.0021(10) 0.0043(11)
C01N 0.0230(13) 0.0250(12) 0.0219(14) 0.0034(11) -0.0017(10) 0.0045(10)
C5 0.0249(12) 0.0235(12) 0.0187(13) -0.0036(10) 0.0047(10) -0.0044(10)
C01P 0.0265(13) 0.0306(13) 0.0202(14) -0.0066(11) -0.0019(10) 0.0002(11)
C01Q 0.0312(14) 0.0252(12) 0.0187(13) -0.0070(11) -0.0059(11) 0.0050(11)
C13 0.0291(13) 0.0303(13) 0.0178(13) -0.0050(11) 0.0031(10) -0.0083(11)
C16 0.0329(14) 0.0271(13) 0.0229(14) 0.0043(11) 0.0009(11) 0.0044(11)
C20 0.0232(13) 0.0263(13) 0.0242(14) 0.0017(11) -0.0012(10) 0.0086(10)
C14 0.0317(14) 0.0265(13) 0.0181(13) 0.0027(11) 0.0005(10) -0.0007(11)
C01V 0.0249(13) 0.0339(14) 0.0245(14) -0.0092(12) -0.0030(11) 0.0096(11)
C01W 0.0272(13) 0.0298(13) 0.0283(15) 0.0028(12) -0.0039(11) 0.0094(11)
C01X 0.0293(14) 0.0281(13) 0.0318(16) 0.0023(12) 0.0018(11) 0.0077(11)
C01Y 0.0295(14) 0.0260(13) 0.0394(17) 0.0077(12) 0.0069(12) 0.0028(11)
C01Z 0.0236(13) 0.0451(16) 0.0306(16) -0.0113(13) 0.0062(11) -0.0049(12)
C020 0.0270(14) 0.0421(16) 0.0352(17) -0.0063(13) 0.0008(12) -0.0002(12)
C021 0.0385(15) 0.0381(15) 0.0278(15) 0.0005(12) -0.0019(12) 0.0169(12)
C022 0.0320(14) 0.0393(15) 0.0283(15) 0.0088(13) 0.0016(12) 0.0066(12)
C17 0.0333(15) 0.0437(16) 0.0291(16) 0.0025(13) 0.0050(12) -0.0103(13)

loop_
_atom_type_symbol
_atom_type_description
_atom_type_scat_dispersion_real
_atom_type_scat_dispersion_imag
_atom_type_scat_source
C C 0.0033 0.0016 'International Tables Vol C Tables 4.2.6.8 and 6.1.1.4'
H H 0.0000 0.0000 'International Tables Vol C Tables 4.2.6.8 and 6.1.1.4'
N N 0.0061 0.0033 'International Tables Vol C Tables 4.2.6.8 and 6.1.1.4'
O O 0.0106 0.0060 'International Tables Vol C Tables 4.2.6.8 and 6.1.1.4'

loop_
_geom_angle_atom_site_label_1
_geom_angle_atom_site_label_2
_geom_angle_atom_site_label_3
_geom_angle
_geom_angle_site_symmetry_1
_geom_angle_site_symmetry_3
_geom_angle_publ_flag
C9 O3 C8 117.64(16) . . ?
C013 O002 C00Y 117.42(17) . . ?
C00U O003 C00M 117.56(16) . . ?
C1 N1 C8 109.20(16) . . ?
C19 N1 C1 126.14(18) . . ?
C19 N1 C8 124.65(18) . . ?
C00H N00E C00M 109.63(16) . . ?
C00N N00E C00H 125.69(18) . . ?
C00N N00E C00M 124.55(18) . . ?
C00Q N00F C00Y 109.36(16) . . ?
C018 N00F C00Q 125.61(18) . . ?
C018 N00F C00Y 124.78(19) . . ?
C2 C1 N1 110.82(18) . . ?
C6 C1 N1 128.46(19) . . ?
C6 C1 C2 120.7(2) . . ?
C00K C00H N00E 110.19(19) . . ?
C012 C00H N00E 129.15(19) . . ?
C012 C00H C00K 120.7(2) . . ?
C00Q C00I C00S 108.69(19) . . ?
C011 C00I C00Q 121.8(2) . . ?
C011 C00I C00S 129.5(2) . . ?
O3 C8 N1 109.59(16) . . ?
O3 C8 H8 111.7 . . ?
O3 C8 C7 107.05(16) . . ?
N1 C8 H8 111.7 . . ?
N1 C8 C7 104.78(17) . . ?
C7 C8 H8 111.7 . . ?
C00H C00K C00T 108.90(19) . . ?
C01A C00K C00H 121.1(2) . . ?
C01A C00K C00T 129.9(2) . . ?
C1 C2 C7 108.62(19) . . ?
C3 C2 C1 121.4(2) . . ?
C3 C2 C7 129.9(2) . . ?
O003 C00M N00E 109.56(16) . . ?
O003 C00M H00M 112.3 . . ?
O003 C00M C00T 105.40(16) . . ?
N00E C00M H00M 112.3 . . ?
N00E C00M C00T 104.60(17) . . ?
C00T C00M H00M 112.3 . . ?
O005 C00N N00E 121.5(2) . . ?
O005 C00N C01N 121.31(19) . . ?
N00E C00N C01N 117.20(19) . . ?
O1 C19 N1 121.6(2) . . ?
O1 C19 C20 121.2(2) . . ?
N1 C19 C20 117.24(19) . . ?
O2 C7 C8 122.1(2) . . ?
O2 C7 C2 131.3(2) . . ?
C2 C7 C8 106.54(17) . . ?
C00I C00Q N00F 110.75(19) . . ?
C00X C00Q N00F 128.85(19) . . ?
C00X C00Q C00I 120.4(2) . . ?
O3 C9 C10 110.18(18) . . ?
O4 C9 O3 123.8(2) . . ?
O4 C9 C10 126.0(2) . . ?
O007 C00S C00I 130.6(2) . . ?
O007 C00S C00Y 122.7(2) . . ?
C00I C00S C00Y 106.59(18) . . ?
O009 C00T C00K 130.7(2) . . ?
O009 C00T C00M 122.5(2) . . ?
C00K C00T C00M 106.64(18) . . ?
O003 C00U C00V 109.01(18) . . ?
O00B C00U O003 124.0(2) . . ?
O00B C00U C00V 127.0(2) . . ?
C01B C00V C00U 119.0(2) . . ?
C01C C00V C00U 119.44(19) . . ?
C01C C00V C01B 121.5(2) . . ?
C2 C3 H3 120.8 . . ?
C4 C3 C2 118.4(2) . . ?
C4 C3 H3 120.8 . . ?
C00Q C00X H00X 121.4 . . ?
C00Q C00X C01G 117.3(2) . . ?
C01G C00X H00X 121.4 . . ?
O002 C00Y N00F 110.25(16) . . ?
O002 C00Y C00S 106.65(16) . . ?
O002 C00Y H00Y 111.7 . . ?
N00F C00Y C00S 104.60(18) . . ?
N00F C00Y H00Y 111.7 . . ?
C00S C00Y H00Y 111.7 . . ?
C10 C11 C18 122.5(2) . . ?
C12 C11 C10 118.2(2) . . ?
C12 C11 C18 119.3(2) . . ?
C1 C6 H6 121.5 . . ?
C1 C6 C5 116.9(2) . . ?
C5 C6 H6 121.5 . . ?
C00I C011 H011 121.0 . . ?
C016 C011 C00I 118.1(2) . . ?
C016 C011 H011 121.0 . . ?
C00H C012 H012 121.4 . . ?
C00H C012 C01J 117.3(2) . . ?
C01J C012 H012 121.4 . . ?
O002 C013 C015 110.23(18) . . ?
O00C C013 O002 123.8(2) . . ?
O00C C013 C015 125.9(2) . . ?
C11 C10 C9 120.1(2) . . ?
C15 C10 C9 118.87(19) . . ?
C15 C10 C11 121.0(2) . . ?
C01K C015 C013 119.6(2) . . ?
C01K C015 C01Q 121.1(2) . . ?
C01Q C015 C013 119.3(2) . . ?
C011 C016 H016 120.0 . . ?
C011 C016 C01G 120.0(2) . . ?
C01G C016 H016 120.0 . . ?
C3 C4 H4 120.1 . . ?
C3 C4 C5 119.9(2) . . ?
C5 C4 H4 120.1 . . ?
O006 C018 N00F 121.8(2) . . ?
O006 C018 C01W 121.6(2) . . ?
N00F C018 C01W 116.6(2) . . ?
C01A C019 H019 120.1 . . ?
C01A C019 C01J 119.8(2) . . ?
C01J C019 H019 120.1 . . ?
C00K C01A H01D 120.7 . . ?
C019 C01A C00K 118.5(2) . . ?
C019 C01A H01D 120.8 . . ?
C00V C01B C01X 121.9(2) . . ?
C01F C01B C00V 117.4(2) . . ?
C01F C01B C01X 120.6(2) . . ?
C00V C01C C01Y 121.2(2) . . ?
C01E C01C C00V 118.4(2) . . ?
C01E C01C C01Y 120.4(2) . . ?
C01E C01D C01Z 119.9(2) . . ?
C01F C01D C01E 118.1(2) . . ?
C01F C01D C01Z 121.9(2) . . ?
C01C C01E C01D 121.9(2) . . ?
C01C C01E H01E 119.1 . . ?
C01D C01E H01E 119.1 . . ?
C01B C01F H01F 118.7 . . ?
C01D C01F C01B 122.6(2) . . ?
C01D C01F H01F 118.7 . . ?
C00X C01G C016 122.5(2) . . ?
C00X C01G H01G 118.8 . . ?
C016 C01G H01G 118.8 . . ?
C01K C01H H01H 119.1 . . ?
C01K C01H C01P 121.7(2) . . ?
C01P C01H H01H 119.1 . . ?
C10 C15 C16 123.1(2) . . ?
C14 C15 C10 118.5(2) . . ?
C14 C15 C16 118.4(2) . . ?
C012 C01J C019 122.5(2) . . ?
C012 C01J H01J 118.7 . . ?
C019 C01J H01J 118.7 . . ?
C015 C01K C022 121.8(2) . . ?
C01H C01K C015 118.7(2) . . ?
C01H C01K C022 119.5(2) . . ?
C11 C12 H12 119.1 . . ?
C13 C12 C11 121.7(2) . . ?
C13 C12 H12 119.1 . . ?
C11 C18 H18A 109.5 . . ?
C11 C18 H18B 109.5 . . ?
C11 C18 H18C 109.5 . . ?
H18A C18 H18B 109.5 . . ?
H18A C18 H18C 109.5 . . ?
H18B C18 H18C 109.5 . . ?
C00N C01N H01I 109.5 . . ?
C00N C01N H01K 109.5 . . ?
C00N C01N H01L 109.5 . . ?
H01I C01N H01K 109.5 . . ?
H01I C01N H01L 109.5 . . ?
H01K C01N H01L 109.5 . . ?
C6 C5 C4 122.7(2) . . ?
C6 C5 H5 118.6 . . ?
C4 C5 H5 118.6 . . ?
C01H C01P C020 120.9(2) . . ?
C01V C01P C01H 118.2(2) . . ?
C01V C01P C020 120.9(2) . . ?
C015 C01Q C021 121.5(2) . . ?
C01V C01Q C015 117.8(2) . . ?
C01V C01Q C021 120.7(2) . . ?
C12 C13 C14 118.9(2) . . ?
C12 C13 C17 121.2(2) . . ?
C14 C13 C17 119.9(2) . . ?
C15 C16 H16A 109.5 . . ?
C15 C16 H16B 109.5 . . ?
C15 C16 H16C 109.5 . . ?
H16A C16 H16B 109.5 . . ?
H16A C16 H16C 109.5 . . ?
H16B C16 H16C 109.5 . . ?
C19 C20 H20A 109.5 . . ?
C19 C20 H20B 109.5 . . ?
C19 C20 H20C 109.5 . . ?
H20A C20 H20B 109.5 . . ?
H20A C20 H20C 109.5 . . ?
H20B C20 H20C 109.5 . . ?
C15 C14 C13 121.6(2) . . ?
C15 C14 H14 119.2 . . ?
C13 C14 H14 119.2 . . ?
C01P C01V H01V 118.8 . . ?
C01Q C01V C01P 122.4(2) . . ?
C01Q C01V H01V 118.8 . . ?
C018 C01W H01A 109.5 . . ?
C018 C01W H01B 109.5 . . ?
C018 C01W H01C 109.5 . . ?
H01A C01W H01B 109.5 . . ?
H01A C01W H01C 109.5 . . ?
H01B C01W H01C 109.5 . . ?
C01B C01X H01M 109.5 . . ?
C01B C01X H01N 109.5 . . ?
C01B C01X H01O 109.5 . . ?
H01M C01X H01N 109.5 . . ?
H01M C01X H01O 109.5 . . ?
H01N C01X H01O 109.5 . . ?
C01C C01Y H01P 109.5 . . ?
C01C C01Y H01Q 109.5 . . ?
C01C C01Y H01R 109.5 . . ?
H01P C01Y H01Q 109.5 . . ?
H01P C01Y H01R 109.5 . . ?
H01Q C01Y H01R 109.5 . . ?
C01D C01Z H01S 109.5 . . ?
C01D C01Z H01T 109.5 . . ?
C01D C01Z H01U 109.5 . . ?
H01S C01Z H01T 109.5 . . ?
H01S C01Z H01U 109.5 . . ?
H01T C01Z H01U 109.5 . . ?
C01P C020 H02A 109.5 . . ?
C01P C020 H02B 109.5 . . ?
C01P C020 H02C 109.5 . . ?
H02A C020 H02B 109.5 . . ?
H02A C020 H02C 109.5 . . ?
H02B C020 H02C 109.5 . . ?
C01Q C021 H02D 109.5 . . ?
C01Q C021 H02E 109.5 . . ?
C01Q C021 H02F 109.5 . . ?
H02D C021 H02E 109.5 . . ?
H02D C021 H02F 109.5 . . ?
H02E C021 H02F 109.5 . . ?
C01K C022 H02G 109.5 . . ?
C01K C022 H02H 109.5 . . ?
C01K C022 H02I 109.5 . . ?
H02G C022 H02H 109.5 . . ?
H02G C022 H02I 109.5 . . ?
H02H C022 H02I 109.5 . . ?
C13 C17 H17A 109.5 . . ?
C13 C17 H17B 109.5 . . ?
C13 C17 H17C 109.5 . . ?
H17A C17 H17B 109.5 . . ?
H17A C17 H17C 109.5 . . ?
H17B C17 H17C 109.5 . . ?

loop_
_geom_bond_atom_site_label_1
_geom_bond_atom_site_label_2
_geom_bond_distance
_geom_bond_site_symmetry_2
_geom_bond_publ_flag
O3 C8 1.442(2) . ?
O3 C9 1.361(3) . ?
O002 C00Y 1.442(3) . ?
O002 C013 1.362(3) . ?
O003 C00M 1.438(2) . ?
O003 C00U 1.361(3) . ?
O1 C19 1.216(3) . ?
O005 C00N 1.217(3) . ?
O006 C018 1.213(3) . ?
O007 C00S 1.213(3) . ?
O2 C7 1.212(3) . ?
O009 C00T 1.211(3) . ?
O4 C9 1.206(3) . ?
O00B C00U 1.200(3) . ?
O00C C013 1.204(3) . ?
N1 C1 1.429(3) . ?
N1 C8 1.448(3) . ?
N1 C19 1.377(3) . ?
N00E C00H 1.432(3) . ?
N00E C00M 1.449(3) . ?
N00E C00N 1.378(3) . ?
N00F C00Q 1.429(3) . ?
N00F C00Y 1.451(3) . ?
N00F C018 1.383(3) . ?
C1 C2 1.398(3) . ?
C1 C6 1.386(3) . ?
C00H C00K 1.405(3) . ?
C00H C012 1.380(3) . ?
C00I C00Q 1.397(3) . ?
C00I C00S 1.456(3) . ?
C00I C011 1.394(3) . ?
C8 H8 0.9800 . ?
C8 C7 1.544(3) . ?
C00K C00T 1.452(3) . ?
C00K C01A 1.396(3) . ?
C2 C7 1.454(3) . ?
C2 C3 1.394(3) . ?
C00M H00M 0.9800 . ?
C00M C00T 1.545(3) . ?
C00N C01N 1.506(3) . ?
C19 C20 1.505(3) . ?
C00Q C00X 1.386(3) . ?
C9 C10 1.489(3) . ?
C00S C00Y 1.544(3) . ?
C00U C00V 1.494(3) . ?
C00V C01B 1.399(3) . ?
C00V C01C 1.397(3) . ?
C3 H3 0.9300 . ?
C3 C4 1.374(3) . ?
C00X H00X 0.9300 . ?
C00X C01G 1.392(3) . ?
C00Y H00Y 0.9800 . ?
C11 C10 1.407(3) . ?
C11 C12 1.389(3) . ?
C11 C18 1.511(3) . ?
C6 H6 0.9300 . ?
C6 C5 1.393(3) . ?
C011 H011 0.9300 . ?
C011 C016 1.377(3) . ?
C012 H012 0.9300 . ?
C012 C01J 1.396(3) . ?
C013 C015 1.493(3) . ?
C10 C15 1.404(3) . ?
C015 C01K 1.398(3) . ?
C015 C01Q 1.411(3) . ?
C016 H016 0.9300 . ?
C016 C01G 1.396(3) . ?
C4 H4 0.9300 . ?
C4 C5 1.395(3) . ?
C018 C01W 1.506(3) . ?
C019 H019 0.9300 . ?
C019 C01A 1.376(3) . ?
C019 C01J 1.395(3) . ?
C01A H01D 0.9300 . ?
C01B C01F 1.391(3) . ?
C01B C01X 1.506(3) . ?
C01C C01E 1.387(3) . ?
C01C C01Y 1.505(3) . ?
C01D C01E 1.385(3) . ?
C01D C01F 1.383(3) . ?
C01D C01Z 1.501(3) . ?
C01E H01E 0.9300 . ?
C01F H01F 0.9300 . ?
C01G H01G 0.9300 . ?
C01H H01H 0.9300 . ?
C01H C01K 1.385(3) . ?
C01H C01P 1.395(3) . ?
C15 C16 1.507(3) . ?
C15 C14 1.387(3) . ?
C01J H01J 0.9300 . ?
C01K C022 1.508(3) . ?
C12 H12 0.9300 . ?
C12 C13 1.387(3) . ?
C18 H18A 0.9600 . ?
C18 H18B 0.9600 . ?
C18 H18C 0.9600 . ?
C01N H01I 0.9600 . ?
C01N H01K 0.9600 . ?
C01N H01L 0.9600 . ?
C5 H5 0.9300 . ?
C01P C01V 1.390(3) . ?
C01P C020 1.500(3) . ?
C01Q C01V 1.386(3) . ?
C01Q C021 1.502(3) . ?
C13 C14 1.391(3) . ?
C13 C17 1.508(3) . ?
C16 H16A 0.9600 . ?
C16 H16B 0.9600 . ?
C16 H16C 0.9600 . ?
C20 H20A 0.9600 . ?
C20 H20B 0.9600 . ?
C20 H20C 0.9600 . ?
C14 H14 0.9300 . ?
C01V H01V 0.9300 . ?
C01W H01A 0.9600 . ?
C01W H01B 0.9600 . ?
C01W H01C 0.9600 . ?
C01X H01M 0.9600 . ?
C01X H01N 0.9600 . ?
C01X H01O 0.9600 . ?
C01Y H01P 0.9600 . ?
C01Y H01Q 0.9600 . ?
C01Y H01R 0.9600 . ?
C01Z H01S 0.9600 . ?
C01Z H01T 0.9600 . ?
C01Z H01U 0.9600 . ?
C020 H02A 0.9600 . ?
C020 H02B 0.9600 . ?
C020 H02C 0.9600 . ?
C021 H02D 0.9600 . ?
C021 H02E 0.9600 . ?
C021 H02F 0.9600 . ?
C022 H02G 0.9600 . ?
C022 H02H 0.9600 . ?
C022 H02I 0.9600 . ?
C17 H17A 0.9600 . ?
C17 H17B 0.9600 . ?
C17 H17C 0.9600 . ?
